data_7037235
loop_
_publ_author_name
'Henckel, Danielle A.'
'Lin, Yuting F.'
'McCormick, Theresa M.'
'Kaminsky, Werner'
'Cossairt, Brandi M.'

_publ_section_title
;
 A doubly deprotonated diimine dioximate metalloligand as a synthon for
 multimetallic complex assembly.
;
_journal_issue 24
_journal_name_full 'Dalton transactions (Cambridge, England : 2003)'
_journal_page_first 10068
_journal_page_last 10075
_journal_paper_doi 10.1039/c5dt03650j
_journal_volume 45
_journal_year 2016
_chemical_formula_moiety 'C54 H84 Cd Co3 N24 O6, 5(Cl O4), 6(H2 O)'
_chemical_formula_sum 'C54 H96 Cd Cl5 Co3 N24 O32'
_chemical_formula_weight 2059.99
_chemical_name_common dh_184
_chemical_name_systematic
;
 Complex 3-Cd
;
_space_group_IT_number 167
_symmetry_cell_setting trigonal
_symmetry_Int_Tables_number 167
_symmetry_space_group_name_Hall '-R 3 2"c'
_symmetry_space_group_name_H-M 'R -3 c :H'
_atom_sites_solution_hydrogens geom
_atom_sites_solution_primary direct
_atom_sites_solution_secondary difmap
_audit_conform_dict_location ftp://ftp.iucr.org/pub/cif_core.dic
_audit_conform_dict_name cif_core.dic
_audit_conform_dict_version 2.4
_audit_creation_date 2013-08-26T12:00:48-00:00
_audit_creation_method 'WinGX routine CIF_UPDATE'
_audit_update_record
;
2015-10-27 deposited with the CCDC.
2015-11-13 downloaded from the CCDC.
;
_cell_angle_alpha 90
_cell_angle_beta 90
_cell_angle_gamma 120
_cell_formula_units_Z 6
_cell_length_a 28.981(3)
_cell_length_b 28.981(3)
_cell_length_c 16.838(4)
_cell_measurement_reflns_used 232
_cell_measurement_temperature 100(2)
_cell_measurement_theta_max 20
_cell_measurement_theta_min 3
_cell_volume 12248(3)
_computing_cell_refinement 'SAINT (Bruker, 2007)'
_computing_data_collection 'APEX2 (Bruker, 2007)'
_computing_data_reduction 'SAINT (Bruker, 2007)'
_computing_molecular_graphics 'ORTEP-3 for Windows (Farrugia, 1997)'
_computing_publication_material 'SHELXL-97 (Sheldrick, 1997)'
_computing_structure_refinement 'SHELXL-97 (Sheldrick, 2008)'
_computing_structure_solution 'SHELXS97 (Sheldrick, 1997)'
_diffrn_ambient_temperature 100(2)
_diffrn_measured_fraction_theta_full 1
_diffrn_measured_fraction_theta_max 0.992
_diffrn_measurement_device_type 'Bruker APEXII CCD area-detector'
_diffrn_measurement_method '\f and \w scans'
_diffrn_radiation_monochromator graphite
_diffrn_radiation_type MoK\a
_diffrn_radiation_wavelength 0.71073
_diffrn_reflns_av_R_equivalents 0.0746
_diffrn_reflns_av_unetI/netI 0.0854
_diffrn_reflns_limit_h_max 0
_diffrn_reflns_limit_h_min -38
_diffrn_reflns_limit_k_max 38
_diffrn_reflns_limit_k_min -10
_diffrn_reflns_limit_l_max 20
_diffrn_reflns_limit_l_min -22
_diffrn_reflns_number 9984
_diffrn_reflns_theta_full 25
_diffrn_reflns_theta_max 28.46
_diffrn_reflns_theta_min 2.43
_diffrn_source 'fine-focus sealed tube'
_exptl_absorpt_coefficient_mu 1.117
_exptl_absorpt_correction_T_max 0.9457
_exptl_absorpt_correction_T_min 0.7915
_exptl_absorpt_correction_type multi-scan
_exptl_absorpt_process_details '(SADABS; Bruker, 2007)'
_exptl_crystal_colour orange
_exptl_crystal_density_diffrn 1.676
_exptl_crystal_density_method 'not measured'
_exptl_crystal_description plate
_exptl_crystal_F_000 6347.4
_exptl_crystal_size_max 0.1
_exptl_crystal_size_mid 0.1
_exptl_crystal_size_min 0.02
_refine_diff_density_max 0.505
_refine_diff_density_min -0.43
_refine_diff_density_rms 0.083
_refine_ls_extinction_method none
_refine_ls_goodness_of_fit_ref 1.19
_refine_ls_hydrogen_treatment constr
_refine_ls_matrix_type full
_refine_ls_number_parameters 261
_refine_ls_number_reflns 3421
_refine_ls_number_restraints 83
_refine_ls_restrained_S_all 1.194
_refine_ls_R_factor_all 0.1306
_refine_ls_R_factor_gt 0.0789
_refine_ls_shift/su_max 0
_refine_ls_shift/su_mean 0
_refine_ls_structure_factor_coef Fsqd
_refine_ls_weighting_details 'calc w=1/[\s^2^(Fo^2^)+(0.0583P)^2^+0.0628P] where P=(Fo^2^+2Fc^2^)/3'
_refine_ls_weighting_scheme calc
_refine_ls_wR_factor_gt 0.1311
_refine_ls_wR_factor_ref 0.1474
_reflns_number_gt 2407
_reflns_number_total 3421
_reflns_threshold_expression >2\s(I)
_cod_data_source_file c5dt03650j2.cif
_cod_data_source_block twin4a
_cod_depositor_comments 'Adding full bibliography for 7037228--7037238.cif.'
_cod_original_cell_volume 12247(3)
_cod_original_sg_symbol_H-M 'R -3 c'
_cod_database_code 7037235

loop_
_symmetry_equiv_pos_as_xyz
'x, y, z'
'-y, x-y, z'
'-x+y, -x, z'
'x-y, -y, -z+1/2'
'-x, -x+y, -z+1/2'
'y, x, -z+1/2'
'x+2/3, y+1/3, z+1/3'
'-y+2/3, x-y+1/3, z+1/3'
'-x+y+2/3, -x+1/3, z+1/3'
'x-y+2/3, -y+1/3, -z+5/6'
'-x+2/3, -x+y+1/3, -z+5/6'
'y+2/3, x+1/3, -z+5/6'
'x+1/3, y+2/3, z+2/3'
'-y+1/3, x-y+2/3, z+2/3'
'-x+y+1/3, -x+2/3, z+2/3'
'x-y+1/3, -y+2/3, -z+7/6'
'-x+1/3, -x+y+2/3, -z+7/6'
'y+1/3, x+2/3, -z+7/6'
'-x, -y, -z'
'y, -x+y, -z'
'x-y, x, -z'
'-x+y, y, z-1/2'
'x, x-y, z-1/2'
'-y, -x, z-1/2'
'-x+2/3, -y+1/3, -z+1/3'
'y+2/3, -x+y+1/3, -z+1/3'
'x-y+2/3, x+1/3, -z+1/3'
'-x+y+2/3, y+1/3, z-1/6'
'x+2/3, x-y+1/3, z-1/6'
'-y+2/3, -x+1/3, z-1/6'
'-x+1/3, -y+2/3, -z+2/3'
'y+1/3, -x+y+2/3, -z+2/3'
'x-y+1/3, x+2/3, -z+2/3'
'-x+y+1/3, y+2/3, z+1/6'
'x+1/3, x-y+2/3, z+1/6'
'-y+1/3, -x+2/3, z+1/6'

loop_
_atom_site_label
_atom_site_type_symbol
_atom_site_fract_x
_atom_site_fract_y
_atom_site_fract_z
_atom_site_U_iso_or_equiv
_atom_site_adp_type
_atom_site_occupancy
_atom_site_symmetry_multiplicity
_atom_site_calc_flag
_atom_site_refinement_flags
_atom_site_disorder_assembly
_atom_site_disorder_group
C1 C 0.4349(2) 0.0979(2) 0.0376(3) 0.0657(19) Uani 1 1 d . A .
H1A H 0.4278 0.0619 0.0225 0.079 Uiso 1 1 calc R . .
H1B H 0.4081 0.1044 0.0113 0.079 Uiso 1 1 calc R . .
C2 C 0.51082(19) 0.14103(19) -0.0544(3) 0.0387(12) Uani 1 1 d . A .
C3 C 0.56389(18) 0.18889(18) -0.0632(3) 0.0314(10) Uani 1 1 d . A .
C4 C 0.5995(2) 0.1997(2) -0.1325(3) 0.0405(11) Uani 1 1 d . . .
H4A H 0.6157 0.2373 -0.1475 0.061 Uiso 1 1 calc R . .
H4B H 0.5788 0.1772 -0.1772 0.061 Uiso 1 1 calc R . .
H4C H 0.6276 0.1917 -0.1185 0.061 Uiso 1 1 calc R . .
C5 C 0.4857(2) 0.1021(2) -0.1207(3) 0.0591(16) Uani 1 1 d . . .
H5A H 0.453 0.071 -0.1018 0.089 Uiso 1 1 calc R . .
H5B H 0.5105 0.0909 -0.1397 0.089 Uiso 1 1 calc R . .
H5C H 0.4772 0.119 -0.1643 0.089 Uiso 1 1 calc R . .
C6 C 0.61522(19) 0.18476(18) 0.1549(3) 0.0311(10) Uani 1 1 d . A .
H6 H 0.6362 0.2219 0.1648 0.037 Uiso 1 1 calc R . .
N4 N 0.5943(6) 0.1020(4) 0.1357(12) 0.054(4) Uani 0.5 1 d PDU A 1
C8 C 0.5576(6) 0.1108(4) 0.1047(8) 0.046(3) Uani 0.5 1 d PDU A 1
H8 H 0.529 0.0856 0.0729 0.056 Uiso 0.5 1 calc PR A 1
C9 C 0.6000(7) 0.0535(5) 0.1349(9) 0.070(4) Uani 0.5 1 d PDU A 1
H9A H 0.5789 0.0301 0.0912 0.105 Uiso 0.5 1 calc PR A 1
H9B H 0.5872 0.0345 0.1854 0.105 Uiso 0.5 1 calc PR A 1
H9C H 0.6376 0.0641 0.1276 0.105 Uiso 0.5 1 calc PR A 1
C7 C 0.6303(2) 0.1483(2) 0.1698(3) 0.0433(13) Uani 1 1 d D . .
H7 H 0.6629 0.1546 0.1928 0.052 Uiso 1 1 d R A .
N3 N 0.56504(15) 0.15968(14) 0.1232(2) 0.0346(9) Uani 1 1 d D . .
N4B N 0.5844(6) 0.0999(4) 0.1557(12) 0.054(4) Uani 0.5 1 d PD A 2
C8B C 0.5453(5) 0.1077(4) 0.1307(8) 0.046(3) Uani 0.5 1 d PD A 2
H8B H 0.5096 0.0808 0.1201 0.056 Uiso 0.5 1 calc PR A 2
C9B C 0.5759(6) 0.0449(5) 0.1656(9) 0.070(4) Uani 0.5 1 d PD A 2
H9B1 H 0.5499 0.0265 0.2079 0.105 Uiso 0.5 1 calc PR A 2
H9B2 H 0.6098 0.0471 0.1795 0.105 Uiso 0.5 1 calc PR A 2
H9B3 H 0.5626 0.0252 0.1157 0.105 Uiso 0.5 1 calc PR A 2
N1 N 0.48854(16) 0.13801(15) 0.0126(2) 0.0413(10) Uani 1 1 d . . .
N2 N 0.57806(13) 0.22087(14) -0.00157(19) 0.0257(8) Uani 1 1 d . . .
O1 O 0.62420(10) 0.26397(11) -0.00292(16) 0.0259(7) Uani 1 1 d . A .
O2 O 0.5789(8) 0.0806(6) -0.0551(13) 0.1032(18) Uani 0.4204(30) 1 d PD B 1
O3 O 0.5343(5) 0.0063(5) -0.1367(9) 0.1032(18) Uani 0.4204(30) 1 d PD B 1
O4 O 0.6244(5) 0.0347(6) -0.1170(9) 0.1032(18) Uani 0.4204(30) 1 d PD B 1
O5 O 0.5921(5) 0.0802(5) -0.1958(8) 0.1032(18) Uani 0.4204(30) 1 d PD B 1
Cl1 Cl 0.5829(2) 0.05073(19) -0.1248(3) 0.0619(11) Uani 0.4204(30) 1 d PD B 1
O6 O 0.5471(7) -0.0021(6) -0.0355(10) 0.1032(18) Uani 0.360(4) 1 d PD C 2
O7 O 0.6341(6) 0.0447(7) -0.0794(12) 0.1032(18) Uani 0.360(4) 1 d PD C 2
O8 O 0.5698(7) 0.0284(7) -0.1728(9) 0.1032(18) Uani 0.360(4) 1 d PD C 2
O9 O 0.5931(10) 0.0908(7) -0.0616(18) 0.1032(18) Uani 0.360(4) 1 d PD C 2
Cl2 Cl 0.5861(3) 0.0414(2) -0.0855(4) 0.0619(11) Uani 0.360(4) 1 d PD C 2
Co1 Co 0.52724(3) 0.19390(3) 0.0833 0.0309(2) Uani 1 2 d S A .
Cd1 Cd 0.6667 0.3333 0.0833 0.0206(2) Uani 1 6 d S . .
O14 O 0.6632(7) 0.0071(8) -0.2312(9) 0.069(5) Uani 0.29 1 d PU . 1
H14O H 0.6554 0.015 -0.1899 0.103 Uiso 0.29 1 d PR . 1
H14P H 0.6902 0.0067 -0.2226 0.103 Uiso 0.29 1 d PR . 1
O10 O 0.509(2) 0.016(3) -0.013(5) 0.1032(18) Uani 0.053(4) 1 d PD . 3
O11 O 0.585(3) 0.0895(15) -0.063(5) 0.1032(18) Uani 0.053(4) 1 d PD . 3
O12 O 0.564(3) 0.008(3) -0.121(3) 0.1032(18) Uani 0.053(4) 1 d PD . 3
O13 O 0.598(3) 0.034(3) 0.009(4) 0.1032(18) Uani 0.053(4) 1 d PD . 3
Cl3 Cl 0.5628(14) 0.0363(11) -0.048(2) 0.0619(11) Uani 0.053(4) 1 d PD . 3
O14B O 0.6701(15) 0.0216(14) -0.132(2) 0.069(10) Uani 0.12 1 d PU D 3
H14R H 0.6857 0.0075 -0.0999 0.103 Uiso 0.12 1 d PR D 3
H14S H 0.678 0.0501 -0.1055 0.103 Uiso 0.12 1 d PR D 3
O15 O 0.681(2) 0.017(2) -0.187(4) 0.069(16) Uani 0.08 1 d PU E 4
H15O H 0.6896 -0.0054 -0.1822 0.103 Uiso 0.08 1 d PR E 4
H15P H 0.6972 0.0382 -0.2229 0.103 Uiso 0.08 1 d PR E 4
O16 O 0.6030(17) 0.0954(18) -0.104(2) 0.115(14) Uani 0.17 1 d PU F 4
H16O H 0.6003 0.1021 -0.1489 0.173 Uiso 0.17 1 d PR F 4
H16P H 0.6202 0.0806 -0.1053 0.173 Uiso 0.17 1 d PR F 4
O17 O 0.5359(12) 0.0093(14) -0.062(2) 0.076(9) Uani 0.17 1 d PU G 4
H17O H 0.5368 0.0372 -0.07 0.115 Uiso 0.17 1 d PR G 4
H17P H 0.5145 -0.0117 -0.0977 0.115 Uiso 0.17 1 d PR G 4
O18 O 0.626(2) 0.045(2) -0.028(3) 0.152(18) Uani 0.17 1 d PU H 4
H18O H 0.6528 0.0629 -0.0532 0.227 Uiso 0.17 1 d PR H 4
H18P H 0.6057 0.0546 -0.0422 0.227 Uiso 0.17 1 d PR H 4

loop_
_atom_site_aniso_label
_atom_site_aniso_U_11
_atom_site_aniso_U_22
_atom_site_aniso_U_33
_atom_site_aniso_U_23
_atom_site_aniso_U_13
_atom_site_aniso_U_12
C1 0.044(4) 0.044(4) 0.051(3) 0.002(3) -0.008(3) -0.021(3)
C2 0.038(3) 0.026(3) 0.043(3) -0.004(2) -0.013(2) 0.010(2)
C3 0.027(3) 0.027(3) 0.039(3) -0.004(2) -0.009(2) 0.013(2)
C4 0.044(3) 0.045(3) 0.038(2) -0.013(2) -0.007(2) 0.027(3)
C5 0.055(4) 0.038(3) 0.057(3) -0.015(3) -0.017(3) 0.002(3)
C6 0.034(3) 0.026(3) 0.032(2) 0.001(2) -0.002(2) 0.014(2)
N4 0.092(6) 0.036(3) 0.043(9) -0.012(3) -0.019(6) 0.039(3)
C8 0.057(6) 0.032(3) 0.037(7) 0.003(4) -0.012(5) 0.012(4)
C9 0.095(9) 0.047(5) 0.084(8) 0.001(5) -0.004(6) 0.047(6)
C7 0.059(4) 0.051(3) 0.029(2) 0.001(2) -0.004(2) 0.034(3)
N3 0.039(2) 0.017(2) 0.038(2) 0.0008(16) -0.0062(17) 0.0073(18)
N4B 0.092(6) 0.036(3) 0.043(9) -0.012(3) -0.019(6) 0.039(3)
C8B 0.057(6) 0.032(3) 0.037(7) 0.003(4) -0.012(5) 0.012(4)
C9B 0.095(9) 0.047(5) 0.084(8) 0.001(5) -0.004(6) 0.047(6)
N1 0.032(2) 0.027(2) 0.045(2) 0.0024(18) -0.0092(19) -0.0004(19)
N2 0.0213(19) 0.0195(19) 0.0327(19) -0.0037(15) -0.0066(14) 0.0074(17)
O1 0.0184(16) 0.0233(16) 0.0334(16) -0.0049(12) -0.0029(11) 0.0086(13)
O2 0.110(5) 0.061(3) 0.113(5) 0.000(3) -0.002(4) 0.024(3)
O3 0.110(5) 0.061(3) 0.113(5) 0.000(3) -0.002(4) 0.024(3)
O4 0.110(5) 0.061(3) 0.113(5) 0.000(3) -0.002(4) 0.024(3)
O5 0.110(5) 0.061(3) 0.113(5) 0.000(3) -0.002(4) 0.024(3)
Cl1 0.0597(19) 0.0315(19) 0.081(4) -0.003(2) -0.007(3) 0.0122(14)
O6 0.110(5) 0.061(3) 0.113(5) 0.000(3) -0.002(4) 0.024(3)
O7 0.110(5) 0.061(3) 0.113(5) 0.000(3) -0.002(4) 0.024(3)
O8 0.110(5) 0.061(3) 0.113(5) 0.000(3) -0.002(4) 0.024(3)
O9 0.110(5) 0.061(3) 0.113(5) 0.000(3) -0.002(4) 0.024(3)
Cl2 0.0597(19) 0.0315(19) 0.081(4) -0.003(2) -0.007(3) 0.0122(14)
Co1 0.0241(4) 0.0241(4) 0.0339(5) 0.0036(2) -0.0036(2) 0.0042(4)
Cd1 0.0182(3) 0.0182(3) 0.0254(4) 0 0 0.00911(13)
O14 0.070(8) 0.056(9) 0.065(11) 0.017(8) 0.009(7) 0.021(7)
O10 0.110(5) 0.061(3) 0.113(5) 0.000(3) -0.002(4) 0.024(3)
O11 0.110(5) 0.061(3) 0.113(5) 0.000(3) -0.002(4) 0.024(3)
O12 0.110(5) 0.061(3) 0.113(5) 0.000(3) -0.002(4) 0.024(3)
O13 0.110(5) 0.061(3) 0.113(5) 0.000(3) -0.002(4) 0.024(3)
Cl3 0.0597(19) 0.0315(19) 0.081(4) -0.003(2) -0.007(3) 0.0122(14)
O14B 0.066(13) 0.060(13) 0.072(13) -0.006(9) 0.004(9) 0.026(9)
O15 0.070(18) 0.066(18) 0.064(18) 0.002(10) -0.001(10) 0.028(11)
O16 0.111(16) 0.115(17) 0.115(17) -0.008(10) 0.004(10) 0.054(11)
O17 0.068(12) 0.066(12) 0.081(12) 0.011(9) -0.010(9) 0.023(9)
O18 0.15(2) 0.15(2) 0.16(2) 0.001(10) -0.004(10) 0.083(13)

loop_
_atom_type_symbol
_atom_type_description
_atom_type_scat_dispersion_real
_atom_type_scat_dispersion_imag
_atom_type_scat_source
C C 0.0033 0.0016 'International Tables Vol C Tables 4.2.6.8 and 6.1.1.4'
H H 0 0 'International Tables Vol C Tables 4.2.6.8 and 6.1.1.4'
N N 0.0061 0.0033 'International Tables Vol C Tables 4.2.6.8 and 6.1.1.4'
O O 0.0106 0.006 'International Tables Vol C Tables 4.2.6.8 and 6.1.1.4'
Cl Cl 0.1484 0.1585 'International Tables Vol C Tables 4.2.6.8 and 6.1.1.4'
Co Co 0.3494 0.9721 'International Tables Vol C Tables 4.2.6.8 and 6.1.1.4'
Cd Cd -0.8075 1.2024 'International Tables Vol C Tables 4.2.6.8 and 6.1.1.4'

loop_
_geom_angle_atom_site_label_1
_geom_angle_atom_site_label_2
_geom_angle_atom_site_label_3
_geom_angle
_geom_angle_site_symmetry_1
_geom_angle_site_symmetry_3
N1 C1 H1A 110 . .
C1 C1 H1A 110 18_544 .
N1 C1 H1B 110 . .
C1 C1 H1B 110 18_544 .
H1A C1 H1B 108.4 . .
N1 C2 C3 113.9(4) . .
N1 C2 C5 124.7(5) . .
C3 C2 C5 121.3(5) . .
N2 C3 C2 113.3(4) . .
N2 C3 C4 122.2(4) . .
C2 C3 C4 124.4(4) . .
C3 C4 H4A 109.5 . .
C3 C4 H4B 109.5 . .
H4A C4 H4B 109.5 . .
C3 C4 H4C 109.5 . .
H4A C4 H4C 109.5 . .
H4B C4 H4C 109.5 . .
C2 C5 H5A 109.5 . .
C2 C5 H5B 109.5 . .
H5A C5 H5B 109.5 . .
C2 C5 H5C 109.5 . .
H5A C5 H5C 109.5 . .
H5B C5 H5C 109.5 . .
C7 C6 N3 109.2(4) . .
C7 C6 H6 125.4 . .
N3 C6 H6 125.4 . .
C8 N4 C7 105.8(10) . .
C8 N4 C9 131.1(11) . .
C7 N4 C9 123.1(11) . .
N4 C8 N3 112.9(10) . .
N4 C8 H8 123.6 . .
N3 C8 H8 123.6 . .
N4 C7 C6 107.9(7) . .
C6 C7 N4B 103.7(7) . .
N4 C7 H7 124.3 . .
C6 C7 H7 127.1 . .
N4B C7 H7 128.5 . .
C8B N3 C6 107.9(7) . .
C8 N3 C6 102.4(7) . .
C8B N3 Co1 125.8(6) . .
C8 N3 Co1 128.5(6) . .
C6 N3 Co1 126.1(3) . .
C8B N4B C7 110.5(10) . .
C8B N4B C9B 121.1(11) . .
C7 N4B C9B 128.4(11) . .
N3 C8B N4B 107.6(10) . .
N3 C8B H8B 126.2 . .
N4B C8B H8B 126.2 . .
N4B C9B H9B1 109.5 . .
N4B C9B H9B2 109.5 . .
H9B1 C9B H9B2 109.5 . .
N4B C9B H9B3 109.5 . .
H9B1 C9B H9B3 109.5 . .
H9B2 C9B H9B3 109.5 . .
C2 N1 C1 127.4(4) . .
C2 N1 Co1 116.0(3) . .
C1 N1 Co1 116.4(3) . .
O1 N2 C3 118.3(3) . .
O1 N2 Co1 128.2(2) . .
C3 N2 Co1 113.4(3) . .
N2 O1 Cd1 132.9(2) . .
Cl1 O2 H17O 65.5 . .
H16P O2 H17O 105.6 . .
Cl1 O2 H18P 64.5 . .
H16P O2 H18P 52.6 . .
H17O O2 H18P 91 . .
Cl1 O3 H17O 65.5 . .
Cl1 O3 H17P 121.5 . .
H17O O3 H17P 65.3 . .
Cl1 O4 H14S 148.1 . .
H14S O4 H16P 106.5 . .
Cl1 O4 H18O 102.9 . .
H14S O4 H18O 56.8 . .
H16P O4 H18O 68.4 . .
Cl1 O5 H16O 67.4 . .
O3 Cl1 O5 103.8(9) . .
O3 Cl1 O4 109.3(8) . .
O5 Cl1 O4 109.0(9) . .
O3 Cl1 O2 108.6(9) . .
O5 Cl1 O2 111.0(10) . .
O4 Cl1 O2 114.7(11) . .
O3 Cl1 H16O 128.6 . .
O4 Cl1 H16O 116.6 . .
O2 Cl1 H16O 72.4 . .
O3 Cl1 H16P 168.3 . .
O5 Cl1 H16P 87.8 . .
O4 Cl1 H16P 64.6 . .
O2 Cl1 H16P 67.7 . .
H16O Cl1 H16P 61.8 . .
O3 Cl1 H17O 58.8 . .
O5 Cl1 H17O 123.2 . .
O4 Cl1 H17O 127.7 . .
H16O Cl1 H17O 105.1 . .
H16P Cl1 H17O 116.1 . .
O3 Cl1 H18P 114.2 . .
O5 Cl1 H18P 141.7 . .
H16O Cl1 H18P 106.3 . .
Cl2 O6 H17O 57.4 . .
Cl2 O6 H17P 83.7 . .
H17O O6 H17P 56.3 . .
Cl2 O7 H14S 155.3 . .
H14S O7 H16P 116.8 . .
Cl2 O7 H18O 119.2 . .
H14S O7 H18O 76.8 . .
H16P O7 H18O 92.3 . .
H14S O7 H18P 157.7 . .
H18O O7 H18P 81.6 . .
O7 Cl2 O9 106.8(13) . .
O7 Cl2 O6 109.9(11) . .
O9 Cl2 O6 111.8(13) . .
O7 Cl2 O8 105.6(11) . .
O9 Cl2 O8 113.4(15) . .
O6 Cl2 O8 109.2(10) . .
N1 Co1 N1 85.5(3) 18_544 .
N1 Co1 N2 83.33(16) 18_544 18_544
N1 Co1 N2 168.59(17) . 18_544
N1 Co1 N2 168.58(17) 18_544 .
N1 Co1 N2 83.32(16) . .
N2 Co1 N2 107.9(2) 18_544 .
N1 Co1 N3 91.45(17) 18_544 18_544
N1 Co1 N3 90.82(17) . 18_544
N2 Co1 N3 87.20(15) 18_544 18_544
N2 Co1 N3 90.99(15) . 18_544
N1 Co1 N3 90.82(17) 18_544 .
N1 Co1 N3 91.44(17) . .
N2 Co1 N3 90.99(15) 18_544 .
N2 Co1 N3 87.19(15) . .
N3 Co1 N3 176.9(2) 18_544 .
O1 Cd1 O1 83.72(11) 16_554 18_544
O1 Cd1 O1 168.63(14) 16_554 .
O1 Cd1 O1 89.32(14) 18_544 .
O1 Cd1 O1 104.50(14) 16_554 2_655
O1 Cd1 O1 168.63(14) 18_544 2_655
O1 Cd1 O1 83.71(10) . 2_655
O1 Cd1 O1 89.33(14) 16_554 3_665
O1 Cd1 O1 104.51(14) 18_544 3_665
O1 Cd1 O1 83.71(10) . 3_665
O1 Cd1 O1 83.71(10) 2_655 3_665
O1 Cd1 O1 83.71(10) 16_554 17_654
O1 Cd1 O1 83.71(10) 18_544 17_654
O1 Cd1 O1 104.50(14) . 17_654
O1 Cd1 O1 89.32(14) 2_655 17_654
O1 Cd1 O1 168.63(14) 3_665 17_654
O14 O14 H14O 151.7 4_554 .
O14 O14 H14P 98.8 4_554 .
H14O O14 H14P 105.3 . .
O10 O10 Cl3 120(9) 19_655 .
Cl3 O10 Cl3 158(5) . 19_655
Cl3 O10 H17O 156 19_655 .
Cl3 O11 H16P 81.9 . .
H17O O11 H18P 79 . .
Cl3 O12 H17P 70.9 . .
O11 Cl3 O13 103.8(9) . .
O11 Cl3 O12 109.3(9) . .
O13 Cl3 O12 109.0(9) . .
O11 Cl3 O10 108.6(10) . .
O13 Cl3 O10 111.0(10) . .
O12 Cl3 O10 114.7(11) . .
O11 Cl3 O10 130(5) . 19_655
O13 Cl3 O10 96(5) . 19_655
O12 Cl3 O10 106(5) . 19_655
H17O Cl3 H17P 53.3 . .
H14R O14B H14S 99.9 . .
H15O O15 H15P 112.7 . .
H17O O17 H17P 103.7 . .
H18O O18 H18P 105.4 . .

loop_
_geom_bond_atom_site_label_1
_geom_bond_atom_site_label_2
_geom_bond_distance
_geom_bond_site_symmetry_2
C1 N1 1.462(6) .
C1 C1 1.551(11) 18_544
C1 H1A 0.99 .
C1 H1B 0.99 .
C2 N1 1.281(6) .
C2 C3 1.476(6) .
C2 C5 1.492(7) .
C3 N2 1.313(5) .
C3 C4 1.484(6) .
C4 H4A 0.98 .
C4 H4B 0.98 .
C4 H4C 0.98 .
C5 H5A 0.98 .
C5 H5B 0.98 .
C5 H5C 0.98 .
C6 C7 1.353(7) .
C6 N3 1.368(6) .
C6 H6 0.95 .
N4 C8 1.318(12) .
N4 C7 1.349(12) .
N4 C9 1.495(12) .
C8 N3 1.360(11) .
C8 H8 0.95 .
C9 H9A 0.98 .
C9 H9B 0.98 .
C9 H9C 0.98 .
C7 N4B 1.388(12) .
C7 H7 0.9499 .
N3 C8B 1.323(11) .
N3 Co1 1.929(4) .
N4B C8B 1.330(12) .
N4B C9B 1.495(12) .
C8B H8B 0.95 .
C9B H9B1 0.98 .
C9B H9B2 0.98 .
C9B H9B3 0.98 .
N1 Co1 1.867(4) .
N2 O1 1.295(4) .
N2 Co1 1.916(3) .
O1 Cd1 2.278(3) .
O2 Cl1 1.496(17) .
O3 Cl1 1.367(13) .
O4 Cl1 1.494(14) .
O5 Cl1 1.415(13) .
O6 Cl2 1.466(16) .
O7 Cl2 1.351(16) .
O8 Cl2 1.532(15) .
O9 Cl2 1.398(18) .
Co1 N1 1.866(4) 18_544
Co1 N2 1.916(3) 18_544
Co1 N3 1.929(4) 18_544
Cd1 O1 2.278(3) 16_554
Cd1 O1 2.278(3) 18_544
Cd1 O1 2.278(3) 2_655
Cd1 O1 2.278(3) 3_665
Cd1 O1 2.278(3) 17_654
O14 O14 0.72(3) 4_554
O14 H14O 0.8 .
O14 H14P 0.8005 .
O10 O10 0.93(14) 19_655
O10 Cl3 1.496(17) .
O10 Cl3 2.12(8) 19_655
O11 Cl3 1.367(13) .
O12 Cl3 1.494(14) .
O13 Cl3 1.415(13) .
Cl3 O10 2.12(8) 19_655
O14B H14R 0.9192 .
O14B H14S 0.863 .
O15 H15O 0.8100 .
O15 H15P 0.8200 .
O16 H16O 0.7966 .
O16 H16P 0.8049 .
O17 H17O 0.807 .
O17 H17P 0.8632 .
O18 H18O 0.8022 .
O18 H18P 0.8039 .
